data_1503670
loop_
_publ_author_name
'Kowol, Christian R.'
'Trondl, Robert'
'Heffeter, Petra'
'Arion, Vladimir B.'
'Jakupec, Michael A.'
'Roller, Alexander'
'Galanski, Markus'
'Berger, Walter'
'Keppler, Bernhard K.'

_publ_section_title
;
 Impact of metal coordination on cytotoxicity of
 3-aminopyridine-2-carboxaldehyde thiosemicarbazone (triapine) and novel
 insights into terminal dimethylation.
;
_journal_issue 16
_journal_name_full 'Journal of medicinal chemistry'
_journal_page_first 5032
_journal_page_last 5043
_journal_paper_doi 10.1021/jm900528d
_journal_volume 52
_journal_year 2009
_chemical_formula_moiety 'C9 H12 N4 S'
_chemical_formula_sum 'C9 H12 N4 S'
_chemical_formula_weight 208.29
_chemical_name_systematic
; 
Pyridine-2-carbaldehyde N,N-dimethylthiosemicarbazone 
;
_space_group_IT_number 2
_symmetry_cell_setting triclinic
_symmetry_space_group_name_Hall '-P 1'
_symmetry_space_group_name_H-M 'P -1'
_atom_sites_solution_hydrogens geom
_atom_sites_solution_primary direct
_atom_sites_solution_secondary difmap
_audit_creation_method SHELXL-97
_cell_angle_alpha 97.192(2)
_cell_angle_beta 109.630(2)
_cell_angle_gamma 95.020(2)
_cell_formula_units_Z 2
_cell_length_a 7.3747(2)
_cell_length_b 7.4532(2)
_cell_length_c 9.6324(3)
_cell_measurement_reflns_used 833
_cell_measurement_temperature 100(2)
_cell_measurement_theta_max 30.92
_cell_measurement_theta_min 2.75
_cell_volume 489.97(3)
_computing_structure_refinement 'SHELXL-97 (Sheldrick, 1997)'
_computing_structure_solution 'SHELXS-97 (Sheldrick, 1990)'
_diffrn_ambient_temperature 100(2)
_diffrn_measured_fraction_theta_full 0.997
_diffrn_measured_fraction_theta_max 0.997
_diffrn_measurement_device_type 'Bruker X8 APEXII CCD'
_diffrn_measurement_method \w-scan
_diffrn_radiation_monochromator graphite
_diffrn_radiation_source 'fine-focus sealed tube'
_diffrn_radiation_type MoK\a
_diffrn_radiation_wavelength 0.71073
_diffrn_reflns_av_R_equivalents 0.0238
_diffrn_reflns_av_sigmaI/netI 0.0188
_diffrn_reflns_limit_h_max 10
_diffrn_reflns_limit_h_min -10
_diffrn_reflns_limit_k_max 10
_diffrn_reflns_limit_k_min -10
_diffrn_reflns_limit_l_max 13
_diffrn_reflns_limit_l_min -13
_diffrn_reflns_number 15028
_diffrn_reflns_theta_full 30.07
_diffrn_reflns_theta_max 30.07
_diffrn_reflns_theta_min 2.78
_exptl_absorpt_coefficient_mu 0.294
_exptl_absorpt_correction_T_max 0.9712
_exptl_absorpt_correction_T_min 0.8913
_exptl_absorpt_correction_type multi-scan
_exptl_absorpt_process_details SADABS
_exptl_crystal_colour yellow
_exptl_crystal_density_diffrn 1.412
_exptl_crystal_density_meas ?
_exptl_crystal_density_method 'not measured'
_exptl_crystal_description block
_exptl_crystal_F_000 220
_exptl_crystal_size_max 0.40
_exptl_crystal_size_mid 0.30
_exptl_crystal_size_min 0.10
_refine_diff_density_max 0.406
_refine_diff_density_min -0.219
_refine_diff_density_rms 0.049
_refine_ls_extinction_method none
_refine_ls_goodness_of_fit_ref 0.869
_refine_ls_hydrogen_treatment mixed
_refine_ls_matrix_type full
_refine_ls_number_parameters 133
_refine_ls_number_reflns 2869
_refine_ls_number_restraints 0
_refine_ls_restrained_S_all 0.869
_refine_ls_R_factor_all 0.0355
_refine_ls_R_factor_gt 0.0274
_refine_ls_shift/su_max 0.000
_refine_ls_shift/su_mean 0.000
_refine_ls_structure_factor_coef Fsqd
_refine_ls_weighting_details 'calc w=1/[\s^2^(Fo^2^)+(0.0478P)^2^+0.3166P] where P=(Fo^2^+2Fc^2^)/3'
_refine_ls_weighting_scheme calc
_refine_ls_wR_factor_gt 0.0734
_refine_ls_wR_factor_ref 0.0806
_reflns_number_gt 2493
_reflns_number_total 2869
_reflns_threshold_expression >2sigma(I)
_cod_data_source_file jm900528d_si_002.cif
_cod_data_source_block CHKO178
_cod_depositor_comments
;
The following automatic conversions were performed:

'_exptl_crystal_density_meas' value 'not measured' was changed to '?'
- the value is perceived as not measured.

Automatic conversion script
Id: cif_fix_values 3008 2015-01-20 13:52:24Z robertas 
;
_cod_original_cell_volume 489.97(2)
_cod_original_sg_symbol_H-M P-1
_cod_database_code 1503670

loop_
_symmetry_equiv_pos_as_xyz
'x, y, z'
'-x, -y, -z'

loop_
_atom_site_label
_atom_site_type_symbol
_atom_site_fract_x
_atom_site_fract_y
_atom_site_fract_z
_atom_site_U_iso_or_equiv
_atom_site_adp_type
_atom_site_occupancy
_atom_site_symmetry_multiplicity
_atom_site_calc_flag
_atom_site_refinement_flags
S1 S 0.71699(4) 0.70419(3) 0.95761(3) 0.01601(8) Uani 1 1 d .
N1 N 0.77017(13) 0.07544(12) 0.65032(10) 0.01398(17) Uani 1 1 d .
N2 N 0.66914(13) 0.45187(12) 0.67664(10) 0.01485(18) Uani 1 1 d .
N3 N 0.72534(13) 0.37898(12) 0.80445(10) 0.01385(17) Uani 1 1 d .
H30 H 0.755(2) 0.267(2) 0.7989(18) 0.029(4) Uiso 1 1 d .
N4 N 0.78633(13) 0.38573(12) 1.05189(10) 0.01361(17) Uani 1 1 d .
C1 C 0.80839(16) -0.09538(14) 0.62515(12) 0.0156(2) Uani 1 1 d .
H1 H 0.8488 -0.1594 0.7072 0.019 Uiso 1 1 calc R
C2 C 0.79169(16) -0.18336(14) 0.48460(12) 0.0163(2) Uani 1 1 d .
H2 H 0.8248 -0.3032 0.4721 0.020 Uiso 1 1 calc R
C3 C 0.72604(16) -0.09419(14) 0.36264(12) 0.0162(2) Uani 1 1 d .
H3 H 0.7129 -0.1516 0.2653 0.019 Uiso 1 1 calc R
C4 C 0.68005(15) 0.08091(14) 0.38645(11) 0.01467(19) Uani 1 1 d .
H4 H 0.6311 0.1444 0.3050 0.018 Uiso 1 1 calc R
C5 C 0.70663(15) 0.16266(14) 0.53181(11) 0.01275(19) Uani 1 1 d .
C6 C 0.66157(15) 0.34925(14) 0.55556(11) 0.01433(19) Uani 1 1 d .
H6 H 0.6202 0.4035 0.4680 0.017 Uiso 1 1 calc R
C7 C 0.74400(14) 0.48124(14) 0.93850(11) 0.01252(18) Uani 1 1 d .
C8 C 0.77533(17) 0.18636(14) 1.02565(12) 0.0163(2) Uani 1 1 d .
H8A H 0.6494 0.1331 0.9499 0.024 Uiso 1 1 calc R
H8B H 0.7893 0.1399 1.1190 0.024 Uiso 1 1 calc R
H8C H 0.8800 0.1528 0.9906 0.024 Uiso 1 1 calc R
C9 C 0.81899(16) 0.47460(15) 1.20319(11) 0.0165(2) Uani 1 1 d .
H9A H 0.8887 0.5980 1.2201 0.025 Uiso 1 1 calc R
H9B H 0.8966 0.4038 1.2748 0.025 Uiso 1 1 calc R
H9C H 0.6937 0.4818 1.2166 0.025 Uiso 1 1 calc R

loop_
_atom_site_aniso_label
_atom_site_aniso_U_11
_atom_site_aniso_U_22
_atom_site_aniso_U_33
_atom_site_aniso_U_23
_atom_site_aniso_U_13
_atom_site_aniso_U_12
S1 0.02108(14) 0.00988(12) 0.01710(13) 0.00044(9) 0.00704(10) 0.00346(9)
N1 0.0159(4) 0.0128(4) 0.0129(4) 0.0019(3) 0.0043(3) 0.0032(3)
N2 0.0183(4) 0.0125(4) 0.0129(4) 0.0027(3) 0.0040(3) 0.0031(3)
N3 0.0196(4) 0.0105(4) 0.0115(4) 0.0017(3) 0.0049(3) 0.0044(3)
N4 0.0178(4) 0.0111(4) 0.0121(4) 0.0008(3) 0.0056(3) 0.0029(3)
C1 0.0175(5) 0.0139(5) 0.0152(5) 0.0031(4) 0.0048(4) 0.0043(4)
C2 0.0184(5) 0.0124(4) 0.0183(5) 0.0000(4) 0.0074(4) 0.0026(4)
C3 0.0187(5) 0.0148(5) 0.0148(5) -0.0010(4) 0.0070(4) 0.0006(4)
C4 0.0171(5) 0.0145(4) 0.0125(4) 0.0024(4) 0.0054(4) 0.0016(4)
C5 0.0133(4) 0.0118(4) 0.0131(4) 0.0016(3) 0.0049(4) 0.0010(3)
C6 0.0176(5) 0.0123(4) 0.0131(4) 0.0031(3) 0.0049(4) 0.0030(4)
C7 0.0120(4) 0.0116(4) 0.0133(4) 0.0004(3) 0.0042(4) 0.0016(3)
C8 0.0231(5) 0.0108(4) 0.0157(5) 0.0030(4) 0.0073(4) 0.0036(4)
C9 0.0207(5) 0.0164(5) 0.0118(4) 0.0002(4) 0.0056(4) 0.0027(4)

loop_
_atom_type_symbol
_atom_type_description
_atom_type_scat_dispersion_real
_atom_type_scat_dispersion_imag
_atom_type_scat_source
C C 0.0033 0.0016 'International Tables Vol C Tables 4.2.6.8 and 6.1.1.4'
H H 0.0000 0.0000 'International Tables Vol C Tables 4.2.6.8 and 6.1.1.4'
N N 0.0061 0.0033 'International Tables Vol C Tables 4.2.6.8 and 6.1.1.4'
S S 0.1246 0.1234 'International Tables Vol C Tables 4.2.6.8 and 6.1.1.4'

loop_
_geom_angle_atom_site_label_1
_geom_angle_atom_site_label_2
_geom_angle_atom_site_label_3
_geom_angle
C1 N1 C5 117.82(9)
C6 N2 N3 116.86(9)
N2 N3 C7 120.46(9)
N2 N3 H30 117.9(11)
C7 N3 H30 121.5(11)
C7 N4 C9 120.49(9)
C7 N4 C8 121.52(9)
C9 N4 C8 117.48(8)
N1 C1 C2 123.03(10)
N1 C1 H1 118.5
C2 C1 H1 118.5
C3 C2 C1 119.22(10)
C3 C2 H2 120.4
C1 C2 H2 120.4
C4 C3 C2 118.32(10)
C4 C3 H3 120.8
C2 C3 H3 120.8
C3 C4 C5 119.13(10)
C3 C4 H4 120.4
C5 C4 H4 120.4
N1 C5 C4 122.42(9)
N1 C5 C6 119.10(9)
C4 C5 C6 118.48(9)
N2 C6 C5 130.37(9)
N2 C6 H6 114.8
C5 C6 H6 114.8
N4 C7 N3 113.13(9)
N4 C7 S1 123.81(8)
N3 C7 S1 123.06(8)
N4 C8 H8A 109.5
N4 C8 H8B 109.5
H8A C8 H8B 109.5
N4 C8 H8C 109.5
H8A C8 H8C 109.5
H8B C8 H8C 109.5
N4 C9 H9A 109.5
N4 C9 H9B 109.5
H9A C9 H9B 109.5
N4 C9 H9C 109.5
H9A C9 H9C 109.5
H9B C9 H9C 109.5

loop_
_geom_bond_atom_site_label_1
_geom_bond_atom_site_label_2
_geom_bond_distance
S1 C7 1.6855(10)
N1 C1 1.3381(13)
N1 C5 1.3509(13)
N2 C6 1.2937(13)
N2 N3 1.3590(12)
N3 C7 1.3721(13)
N3 H30 0.879(17)
N4 C7 1.3422(13)
N4 C9 1.4544(13)
N4 C8 1.4661(13)
C1 C2 1.3892(14)
C1 H1 0.9500
C2 C3 1.3877(15)
C2 H2 0.9500
C3 C4 1.3876(14)
C3 H3 0.9500
C4 C5 1.3969(14)
C4 H4 0.9500
C5 C6 1.4660(14)
C6 H6 0.9500
C8 H8A 0.9800
C8 H8B 0.9800
C8 H8C 0.9800
C9 H9A 0.9800
C9 H9B 0.9800
C9 H9C 0.9800

loop_
_geom_torsion_atom_site_label_1
_geom_torsion_atom_site_label_2
_geom_torsion_atom_site_label_3
_geom_torsion_atom_site_label_4
_geom_torsion
C6 N2 N3 C7 177.59(9)
C5 N1 C1 C2 2.16(16)
N1 C1 C2 C3 -2.33(17)
C1 C2 C3 C4 0.22(16)
C2 C3 C4 C5 1.84(16)
C1 N1 C5 C4 0.06(15)
C1 N1 C5 C6 179.37(9)
C3 C4 C5 N1 -2.06(16)
C3 C4 C5 C6 178.63(9)
N3 N2 C6 C5 -0.80(17)
N1 C5 C6 N2 -1.21(17)
C4 C5 C6 N2 178.12(11)
C9 N4 C7 N3 177.50(9)
C8 N4 C7 N3 -10.91(14)
C9 N4 C7 S1 -2.29(14)
C8 N4 C7 S1 169.30(8)
N2 N3 C7 N4 175.31(9)
N2 N3 C7 S1 -4.89(14)
